data_4077126
loop_
_publ_author_name
'Jacob, Volker'
'Weakley, Timothy J. R.'
'Haley, Michael M.'

_publ_section_title
;
 Rearrangement of a \s-2-(Cycloprop-2-enyl)vinyl- to an
 \h3-Cyclopentadienylplatinum(II) Complex. Selective Protonolysis of the
 Platinum&#x2212;Methyl Bond
;
_journal_issue 24
_journal_name_full Organometallics
_journal_page_first 5394
_journal_paper_doi 10.1021/om0206507
_journal_volume 21
_journal_year 2002
_chemical_formula_moiety 'C29 H43 Cl P2 Pt '
_chemical_formula_structural 'Pt Cl (P(C2 H5)3)2 (C17 H13)'
_chemical_formula_sum 'C29 H43 Cl P2 Pt'
_chemical_formula_weight 684.15
_space_group_IT_number 19
_symmetry_cell_setting orthorhombic
_symmetry_Int_Tables_number 19
_symmetry_space_group_name_Hall 'P 2ac 2ab'
_symmetry_space_group_name_H-M 'P 21 21 21'
_cell_angle_alpha 90
_cell_angle_beta 90
_cell_angle_gamma 90
_cell_formula_units_Z 4
_cell_length_a 10.4228(16)
_cell_length_b 14.4761(19)
_cell_length_c 20.385(3)
_cell_measurement_reflns_used 25
_cell_measurement_temperature 296
_cell_measurement_theta_max 14.9
_cell_measurement_theta_min 14.1
_cell_volume 3075.7(8)
_diffrn_ambient_temperature 296
_diffrn_measurement_device_type 'Nonius CAD-4 serial diffractometer'
_diffrn_measurement_method \w-2\q
_diffrn_orient_matrix_UB_11 0.05744
_diffrn_orient_matrix_UB_12 0.04781
_diffrn_orient_matrix_UB_13 -0.01978
_diffrn_orient_matrix_UB_21 -0.01752
_diffrn_orient_matrix_UB_22 -0.02572
_diffrn_orient_matrix_UB_23 -0.04463
_diffrn_orient_matrix_UB_31 -0.07482
_diffrn_orient_matrix_UB_32 0.04271
_diffrn_orient_matrix_UB_33 -0.00471
_diffrn_radiation_detector 'scintillation counter'
_diffrn_radiation_monochromator graphite
_diffrn_radiation_source 'sealed X-ray tube'
_diffrn_radiation_type 'Mo K\a'
_diffrn_radiation_wavelength 0.71073
_diffrn_reflns_av_R_equivalents 0.00
_diffrn_reflns_av_sigmaI/netI 0.030
_diffrn_reflns_limit_h_max 12
_diffrn_reflns_limit_h_min 0
_diffrn_reflns_limit_k_max 17
_diffrn_reflns_limit_k_min 0
_diffrn_reflns_limit_l_max 25
_diffrn_reflns_limit_l_min 0
_diffrn_reflns_number 3413
_diffrn_reflns_reduction_process 'Lp corrections applied'
_diffrn_reflns_theta_max 26.0
_diffrn_reflns_theta_min 1.7
_diffrn_standards_decay_% 15.6
_diffrn_standards_interval_time 60
_diffrn_standards_number 3
_exptl_absorpt_coefficient_mu 4.75
_exptl_absorpt_correction_T_max 0.351
_exptl_absorpt_correction_T_min 0.143
_exptl_absorpt_correction_type psi-scans
_exptl_absorpt_process_details 'North,Phillips & Matthews (1968)'
_exptl_crystal_colour colorless
_exptl_crystal_density_diffrn 1.477
_exptl_crystal_density_meas ?
_exptl_crystal_description block
_exptl_crystal_F_000 1368.00
_exptl_crystal_size_max 0.43
_exptl_crystal_size_mid 0.40
_exptl_crystal_size_min 0.33
_refine_diff_density_max 1.11
_refine_diff_density_min -0.97
_refine_ls_extinction_coef '3.4(2) \\times 10^-7^'
_refine_ls_extinction_expression 'equ(3) Acta Cryst.(1968) A24, p213.'
_refine_ls_extinction_method 'Zachariasen (1967)'
_refine_ls_goodness_of_fit_all 1.39
_refine_ls_goodness_of_fit_ref 1.24
_refine_ls_hydrogen_treatment noref
_refine_ls_matrix_type full
_refine_ls_number_constraints 0
_refine_ls_number_parameters 299
_refine_ls_number_reflns 3386
_refine_ls_number_restraints 0
_refine_ls_R_factor_all 0.042
_refine_ls_R_factor_gt 0.025
_refine_ls_shift/su_max 0.024
_refine_ls_shift/su_mean 0.0010
_refine_ls_structure_factor_coef Fsqd
_refine_ls_weighting_details 'w = 4F~o~^2^/[\s^2^(I) + (0.024I)^2^]'
_refine_ls_weighting_scheme calc
_refine_ls_wR_factor_all 0.063
_refine_ls_wR_factor_ref 0.028
_reflns_number_gt 2995
_reflns_number_total 3413
_reflns_threshold_expression I>1.00\s(I)
_cod_data_source_file om0206507.cif
_cod_data_source_block VJ0602
_cod_depositor_comments
;
The following automatic conversions were performed:

'_exptl_crystal_density_meas' value 'not measured' was changed to '?'
- the value is perceived as not measured.

Automatic conversion script
Id: cif_fix_values 3008 2015-01-20 13:52:24Z robertas 
;
_cod_original_cell_volume 3075.7(7)
_cod_original_sg_symbol_H-M 'P 21 21 21 '
_cod_original_formula_sum 'C29 H43 Cl P2 Pt '
_cod_database_code 4077126

loop_
_symmetry_equiv_pos_as_xyz
'   +x,   +y,   +z'
'1/2-x,   -y,1/2+z'
'1/2+x,1/2-y,   -z'
'   -x,1/2+y,1/2-z'

loop_
_atom_site_label
_atom_site_fract_x
_atom_site_fract_y
_atom_site_fract_z
_atom_site_U_iso_or_equiv
_atom_site_occupancy
_atom_site_adp_type
_atom_site_calc_flag
Pt 0.71880(3) 0.523194(16) 0.764859(14) 0.05036(7) 1.000 Uani d
Cl 0.7454(2) 0.37663(13) 0.81812(11) 0.0773(7) 1.000 Uani d
P(1) 0.94290(19) 0.53668(14) 0.77665(11) 0.0619(6) 1.000 Uani d
P(2) 0.65771(19) 0.64836(11) 0.70982(9) 0.0527(5) 1.000 Uani d
C(1) 0.5267(8) 0.4958(5) 0.7692(4) 0.063(2) 1.000 Uani d
C(2) 0.4518(7) 0.5088(5) 0.8215(4) 0.057(2) 1.000 Uani d
C(3) 0.4878(7) 0.5486(5) 0.8857(5) 0.064(3) 1.000 Uani d
C(4) 0.4339(8) 0.5082(6) 0.9468(4) 0.067(3) 1.000 Uani d
C(5) 0.3921(8) 0.5903(6) 0.9316(4) 0.069(3) 1.000 Uani d
C(6) 0.4330(8) 0.4265(6) 0.9859(4) 0.066(2) 1.000 Uani d
C(7) 0.5272(8) 0.3592(7) 0.9763(4) 0.071(3) 1.000 Uani d
C(8) 0.5254(10) 0.2796(7) 1.0118(5) 0.088(4) 1.000 Uani d
C(9) 0.4331(13) 0.2620(7) 1.0562(5) 0.094(4) 1.000 Uani d
C(10) 0.3382(11) 0.3267(8) 1.0672(5) 0.091(3) 1.000 Uani d
C(11) 0.3385(9) 0.4087(6) 1.0329(4) 0.079(3) 1.000 Uani d
C(12) 0.3131(8) 0.6709(6) 0.9427(5) 0.071(3) 1.000 Uani d
C(13) 0.2335(10) 0.6784(8) 0.9959(5) 0.094(4) 1.000 Uani d
C(14) 0.1559(13) 0.7553(10) 1.0054(6) 0.110(4) 1.000 Uani d
C(15) 0.1657(13) 0.8254(8) 0.9631(7) 0.117(5) 1.000 Uani d
C(16) 0.2449(11) 0.8206(7) 0.9101(7) 0.112(4) 1.000 Uani d
C(17) 0.3179(10) 0.7443(6) 0.8999(6) 0.095(4) 1.000 Uani d
C(18) 0.5720(8) 0.7336(5) 0.7592(4) 0.068(2) 1.000 Uani d
C(19) 0.6552(11) 0.7804(6) 0.8099(4) 0.084(3) 1.000 Uani d
C(20) 0.5424(9) 0.6254(6) 0.6453(5) 0.079(3) 1.000 Uani d
C(21) 0.5896(15) 0.5605(9) 0.5931(6) 0.136(5) 1.000 Uani d
C(22) 0.7818(8) 0.7150(5) 0.6677(3) 0.064(2) 1.000 Uani d
C(23) 0.7344(10) 0.7963(6) 0.6266(4) 0.081(3) 1.000 Uani d
C(24) 1.0310(8) 0.4401(6) 0.7413(6) 0.091(3) 1.000 Uani d
C(25) 1.0295(13) 0.4415(10) 0.6674(7) 0.136(5) 1.000 Uani d
C(26) 0.9862(10) 0.5267(8) 0.8633(5) 0.091(3) 1.000 Uani d
C(27) 0.9229(14) 0.6008(13) 0.9054(6) 0.161(6) 1.000 Uani d
C(28) 1.0340(8) 0.6371(6) 0.7477(5) 0.081(3) 1.000 Uani d
C(29) 1.1789(10) 0.6358(8) 0.7583(7) 0.143(5) 1.000 Uani d
H(1) 0.4874 0.4718 0.7308 0.075 1.000 Uiso c
H(2) 0.3647 0.4902 0.8169 0.068 1.000 Uiso c
H(3) 0.5728 0.5720 0.8889 0.077 1.000 Uiso c
H(4) 0.5930 0.3691 0.9448 0.086 1.000 Uiso c
H(5) 0.5913 0.2353 1.0051 0.105 1.000 Uiso c
H(6) 0.4332 0.2054 1.0798 0.113 1.000 Uiso c
H(7) 0.2726 0.3148 1.0985 0.109 1.000 Uiso c
H(8) 0.2739 0.4535 1.0412 0.094 1.000 Uiso c
H(9) 0.2313 0.6297 1.0272 0.113 1.000 Uiso c
H(10) 0.0974 0.7580 1.0411 0.132 1.000 Uiso c
H(11) 0.1163 0.8797 0.9701 0.141 1.000 Uiso c
H(12) 0.2492 0.8708 0.8802 0.135 1.000 Uiso c
H(13) 0.3730 0.7415 0.8628 0.115 1.000 Uiso c
H(14) 0.5385 0.7796 0.7306 0.082 1.000 Uiso c
H(15) 0.5034 0.7034 0.7811 0.082 1.000 Uiso c
H(16) 0.6894 0.7353 0.8389 0.101 1.000 Uiso c
H(17) 0.7235 0.8120 0.7887 0.101 1.000 Uiso c
H(18) 0.6049 0.8234 0.8341 0.101 1.000 Uiso c
H(19) 0.4678 0.5993 0.6646 0.095 1.000 Uiso c
H(20) 0.5209 0.6824 0.6250 0.095 1.000 Uiso c
H(21) 0.6099 0.5026 0.6124 0.163 1.000 Uiso c
H(22) 0.5246 0.5523 0.5610 0.163 1.000 Uiso c
H(23) 0.6642 0.5856 0.5731 0.163 1.000 Uiso c
H(24) 0.8388 0.7385 0.7000 0.077 1.000 Uiso c
H(25) 0.8270 0.6742 0.6395 0.077 1.000 Uiso c
H(26) 0.8056 0.8263 0.6067 0.097 1.000 Uiso c
H(27) 0.6778 0.7744 0.5935 0.097 1.000 Uiso c
H(28) 0.6902 0.8388 0.6540 0.097 1.000 Uiso c
H(29) 1.1176 0.4429 0.7558 0.109 1.000 Uiso c
H(30) 0.9931 0.3840 0.7560 0.109 1.000 Uiso c
H(31) 1.0697 0.4964 0.6522 0.163 1.000 Uiso c
H(32) 1.0745 0.3892 0.6511 0.163 1.000 Uiso c
H(33) 0.9432 0.4398 0.6523 0.163 1.000 Uiso c
H(34) 0.9601 0.4677 0.8788 0.109 1.000 Uiso c
H(35) 1.0768 0.5323 0.8673 0.109 1.000 Uiso c
H(36) 0.9450 0.5913 0.9501 0.193 1.000 Uiso c
H(37) 0.9518 0.6600 0.8917 0.193 1.000 Uiso c
H(38) 0.8323 0.5972 0.9005 0.193 1.000 Uiso c
H(39) 1.0193 0.6428 0.7019 0.097 1.000 Uiso c
H(40) 1.0011 0.6900 0.7696 0.097 1.000 Uiso c
H(41) 1.1967 0.6313 0.8039 0.172 1.000 Uiso c
H(42) 1.2149 0.5841 0.7362 0.172 1.000 Uiso c
H(43) 1.2153 0.6911 0.7414 0.172 1.000 Uiso c

loop_
_atom_site_aniso_label
_atom_site_aniso_U_11
_atom_site_aniso_U_22
_atom_site_aniso_U_33
_atom_site_aniso_U_12
_atom_site_aniso_U_13
_atom_site_aniso_U_23
Pt 0.0575(2) 0.0388(1) 0.0055(2) 0.0035(2) -0.0050(2) 0.0070(1)
Cl 0.0825(16) 0.0535(9) 0.0960(14) 0.0051(10) -0.0031(11) 0.0313(10)
P(1) 0.0555(11) 0.0590(11) 0.0710(14) 0.0104(9) -0.0054(10) 0.0106(10)
P(2) 0.0561(10) 0.0435(8) 0.0584(10) 0.0059(9) -0.0050(9) 0.0086(8)
C(1) 0.066(5) 0.049(4) 0.072(5) -0.010(3) -0.014(5) 0.005(4)
C(2) 0.050(4) 0.043(4) 0.078(5) -0.010(3) -0.006(4) 0.013(4)
C(3) 0.055(5) 0.051(4) 0.088(6) -0.003(4) 0.003(4) 0.000(4)
C(4) 0.061(5) 0.068(5) 0.073(5) -0.011(4) 0.009(4) -0.003(4)
C(5) 0.060(5) 0.067(5) 0.081(6) -0.012(4) 0.004(4) -0.011(4)
C(6) 0.064(5) 0.072(5) 0.061(5) -0.018(5) -0.001(4) -0.005(4)
C(7) 0.066(5) 0.087(6) 0.061(5) -0.006(5) -0.004(5) 0.001(5)
C(8) 0.081(7) 0.106(8) 0.077(7) 0.008(6) -0.009(6) 0.018(6)
C(9) 0.121(9) 0.088(7) 0.073(7) -0.016(7) -0.010(7) 0.019(6)
C(10) 0.097(7) 0.112(8) 0.062(5) -0.032(7) 0.008(5) 0.007(6)
C(11) 0.082(6) 0.090(6) 0.063(5) -0.014(6) 0.005(5) -0.007(5)
C(12) 0.053(5) 0.072(5) 0.090(6) 0.000(4) 0.000(4) -0.016(5)
C(13) 0.088(7) 0.108(7) 0.086(6) 0.014(7) -0.002(6) -0.004(6)
C(14) 0.111(9) 0.142(10) 0.078(7) 0.039(9) 0.003(7) -0.011(7)
C(15) 0.121(10) 0.112(9) 0.118(10) 0.044(8) -0.004(9) -0.042(8)
C(16) 0.105(10) 0.075(6) 0.157(11) 0.010(6) 0.024(8) -0.001(7)
C(17) 0.088(7) 0.068(5) 0.131(9) 0.003(5) 0.029(7) -0.014(6)
C(18) 0.066(5) 0.050(4) 0.089(6) 0.003(4) 0.005(5) 0.009(4)
C(19) 0.122(8) 0.064(5) 0.067(5) -0.003(6) 0.009(6) -0.004(4)
C(20) 0.091(6) 0.063(5) 0.084(6) -0.004(5) -0.037(5) 0.012(5)
C(21) 0.207(14) 0.101(8) 0.098(8) 0.031(9) -0.057(9) -0.020(7)
C(22) 0.069(4) 0.061(4) 0.063(4) 0.007(5) 0.003(5) 0.017(3)
C(23) 0.095(7) 0.068(5) 0.078(5) 0.014(5) 0.009(5) 0.028(4)
C(24) 0.076(6) 0.072(5) 0.125(9) 0.024(5) 0.004(6) -0.005(6)
C(25) 0.143(11) 0.150(11) 0.115(10) 0.038(10) -0.011(9) -0.039(9)
C(26) 0.089(6) 0.107(7) 0.077(6) 0.008(7) -0.023(5) 0.015(7)
C(27) 0.143(11) 0.256(19) 0.083(8) 0.058(13) -0.045(8) -0.047(11)
C(28) 0.063(5) 0.084(6) 0.096(7) -0.005(4) -0.007(5) 0.022(5)
C(29) 0.067(6) 0.140(10) 0.222(15) -0.020(6) -0.046(8) 0.078(11)

loop_
_geom_angle_atom_site_label_1
_geom_angle_atom_site_label_2
_geom_angle_atom_site_label_3
_geom_angle
_geom_angle_publ_flag
Cl Pt P(1) 84.99(7) yes
Cl Pt P(2) 169.00(7) yes
Cl Pt C(1) 85.5(2) yes
P(1) Pt P(2) 105.53(7) yes
P(1) Pt C(1) 169.5(2) yes
P(2) Pt C(1) 84.2(2) yes
Pt P(1) C(24) 113.3(3) yes
Pt P(1) C(26) 109.7(3) yes
Pt P(1) C(28) 123.1(3) yes
C(24) P(1) C(26) 101.4(5) yes
C(24) P(1) C(28) 102.7(4) yes
C(26) P(1) C(28) 104.2(5) yes
Pt P(2) C(18) 114.4(3) yes
Pt P(2) C(20) 114.0(3) yes
Pt P(2) C(22) 117.7(3) yes
C(18) P(2) C(20) 101.5(4) yes
C(18) P(2) C(22) 104.4(3) yes
C(20) P(2) C(22) 103.0(4) yes
Pt C(1) C(2) 125.5(6) yes
Pt C(1) H(1) 117.3 no
C(2) C(1) H(1) 117.2 no
C(1) C(2) C(3) 127.8(7) yes
C(1) C(2) H(2) 116.1 no
C(3) C(2) H(2) 116.1 no
C(2) C(3) C(4) 119.5(6) yes
C(2) C(3) C(5) 122.8(7) yes
C(2) C(3) H(3) 115.8 no
C(4) C(3) C(5) 51.9(5) yes
C(4) C(3) H(3) 115.8 no
C(5) C(3) H(3) 115.8 no
C(3) C(4) C(5) 64.4(6) yes
C(3) C(4) C(6) 142.9(8) yes
C(5) C(4) C(6) 152.4(9) yes
C(3) C(5) C(4) 63.7(6) yes
C(3) C(5) C(12) 143.5(9) yes
C(4) C(5) C(12) 152.8(9) yes
C(4) C(6) C(7) 119.7(8) yes
C(4) C(6) C(11) 122.8(8) yes
C(7) C(6) C(11) 117.5(8) yes
C(6) C(7) C(8) 120.4(9) yes
C(6) C(7) H(4) 119.8 no
C(8) C(7) H(4) 119.8 no
C(7) C(8) C(9) 121.9(10) yes
C(7) C(8) H(5) 119.0 no
C(9) C(8) H(5) 119.1 no
C(8) C(9) C(10) 119.5(10) yes
C(8) C(9) H(6) 120.2 no
C(10) C(9) H(6) 120.2 no
C(9) C(10) C(11) 120.0(9) yes
C(9) C(10) H(7) 120.0 no
C(11) C(10) H(7) 120.0 no
C(6) C(11) C(10) 120.6(9) yes
C(6) C(11) H(8) 119.7 no
C(10) C(11) H(8) 119.7 no
C(5) C(12) C(13) 122.2(9) yes
C(5) C(12) C(17) 120.2(8) yes
C(13) C(12) C(17) 117.6(8) yes
C(12) C(13) C(14) 121.7(10) yes
C(12) C(13) H(9) 119.1 no
C(14) C(13) H(9) 119.1 no
C(13) C(14) C(15) 118.4(11) yes
C(13) C(14) H(10) 120.8 no
C(15) C(14) H(10) 120.8 no
C(14) C(15) C(16) 121.3(11) yes
C(14) C(15) H(11) 119.3 no
C(16) C(15) H(11) 119.4 no
C(15) C(16) C(17) 120.2(11) yes
C(15) C(16) H(12) 119.9 no
C(17) C(16) H(12) 119.9 no
C(12) C(17) C(16) 120.7(10) yes
C(12) C(17) H(13) 119.6 no
C(16) C(17) H(13) 119.6 no
P(2) C(18) C(19) 113.6(6) yes
P(2) C(18) H(14) 108.4 no
P(2) C(18) H(15) 108.4 no
C(19) C(18) H(14) 108.4 no
C(19) C(18) H(15) 108.5 no
H(14) C(18) H(15) 109.4 no
C(18) C(19) H(16) 109.5 no
C(18) C(19) H(17) 109.5 no
C(18) C(19) H(18) 109.4 no
H(16) C(19) H(17) 109.5 no
H(16) C(19) H(18) 109.5 no
H(17) C(19) H(18) 109.5 no
P(2) C(20) C(21) 114.3(8) yes
P(2) C(20) H(19) 108.3 no
P(2) C(20) H(20) 108.2 no
C(21) C(20) H(19) 108.3 no
C(21) C(20) H(20) 108.3 no
H(19) C(20) H(20) 109.4 no
C(20) C(21) H(21) 109.5 no
C(20) C(21) H(22) 109.4 no
C(20) C(21) H(23) 109.5 no
H(21) C(21) H(22) 109.5 no
H(21) C(21) H(23) 109.5 no
H(22) C(21) H(23) 109.5 no
P(2) C(22) C(23) 115.8(6) yes
P(2) C(22) H(24) 107.9 no
P(2) C(22) H(25) 107.9 no
C(23) C(22) H(24) 107.8 no
C(23) C(22) H(25) 107.9 no
H(24) C(22) H(25) 109.4 no
C(22) C(23) H(26) 109.4 no
C(22) C(23) H(27) 109.5 no
C(22) C(23) H(28) 109.5 no
H(26) C(23) H(27) 109.5 no
H(26) C(23) H(28) 109.5 no
H(27) C(23) H(28) 109.4 no
P(1) C(24) C(25) 112.3(8) yes
P(1) C(24) H(29) 108.8 no
P(1) C(24) H(30) 108.7 no
C(25) C(24) H(29) 108.7 no
C(25) C(24) H(30) 108.8 no
H(29) C(24) H(30) 109.5 no
C(24) C(25) H(31) 109.5 no
C(24) C(25) H(32) 109.5 no
C(24) C(25) H(33) 109.4 no
H(31) C(25) H(32) 109.5 no
H(31) C(25) H(33) 109.5 no
H(32) C(25) H(33) 109.5 no
P(1) C(26) C(27) 112.4(7) yes
P(1) C(26) H(34) 108.7 no
P(1) C(26) H(35) 108.7 no
C(27) C(26) H(34) 108.7 no
C(27) C(26) H(35) 108.8 no
H(34) C(26) H(35) 109.5 no
C(26) C(27) H(36) 109.5 no
C(26) C(27) H(37) 109.5 no
C(26) C(27) H(38) 109.5 no
H(36) C(27) H(37) 109.5 no
H(36) C(27) H(38) 109.5 no
H(37) C(27) H(38) 109.5 no
P(1) C(28) C(29) 117.2(7) yes
P(1) C(28) H(39) 107.5 no
P(1) C(28) H(40) 107.5 no
C(29) C(28) H(39) 107.5 no
C(29) C(28) H(40) 107.5 no
H(39) C(28) H(40) 109.5 no
C(28) C(29) H(41) 109.4 no
C(28) C(29) H(42) 109.5 no
C(28) C(29) H(43) 109.5 no
H(41) C(29) H(42) 109.5 no
H(41) C(29) H(43) 109.5 no
H(42) C(29) H(43) 109.5 no

loop_
_geom_bond_atom_site_label_1
_geom_bond_atom_site_label_2
_geom_bond_distance
_geom_bond_publ_flag
Pt Cl 2.3994(17) yes
Pt P(1) 2.356(2) yes
Pt P(2) 2.2243(16) yes
Pt C(1) 2.043(8) yes
P(1) C(24) 1.821(9) yes
P(1) C(26) 1.829(10) yes
P(1) C(28) 1.834(9) yes
P(2) C(18) 1.825(8) yes
P(2) C(20) 1.813(8) yes
P(2) C(22) 1.827(8) yes
C(1) C(2) 1.334(11) yes
C(1) H(1) 0.95 no
C(2) C(3) 1.480(11) yes
C(2) H(2) 0.95 no
C(3) C(4) 1.486(12) yes
C(3) C(5) 1.495(11) yes
C(3) H(3) 0.95 no
C(4) C(5) 1.304(11) yes
C(4) C(6) 1.426(11) yes
C(5) C(12) 1.445(11) yes
C(6) C(7) 1.397(11) yes
C(6) C(11) 1.397(11) yes
C(7) C(8) 1.360(13) yes
C(7) H(4) 0.95 no
C(8) C(9) 1.345(15) yes
C(8) H(5) 0.95 no
C(9) C(10) 1.381(15) yes
C(9) H(6) 0.95 no
C(10) C(11) 1.377(13) yes
C(10) H(7) 0.95 no
C(11) H(8) 0.95 no
C(12) C(13) 1.370(12) yes
C(12) C(17) 1.375(13) yes
C(13) C(14) 1.389(15) yes
C(13) H(9) 0.95 no
C(14) C(15) 1.335(17) yes
C(14) H(10) 0.95 no
C(15) C(16) 1.361(16) yes
C(15) H(11) 0.95 no
C(16) C(17) 1.358(13) yes
C(16) H(12) 0.95 no
C(17) H(13) 0.95 no
C(18) C(19) 1.510(12) yes
C(18) H(14) 0.95 no
C(18) H(15) 0.95 no
C(19) H(16) 0.95 no
C(19) H(17) 0.95 no
C(19) H(18) 0.95 no
C(20) C(21) 1.501(15) yes
C(20) H(19) 0.95 no
C(20) H(20) 0.95 no
C(21) H(21) 0.95 no
C(21) H(22) 0.95 no
C(21) H(23) 0.95 no
C(22) C(23) 1.527(10) yes
C(22) H(24) 0.95 no
C(22) H(25) 0.95 no
C(23) H(26) 0.95 no
C(23) H(27) 0.95 no
C(23) H(28) 0.95 no
C(24) C(25) 1.507(16) yes
C(24) H(29) 0.95 no
C(24) H(30) 0.95 no
C(25) H(31) 0.95 no
C(25) H(32) 0.95 no
C(25) H(33) 0.95 no
C(26) C(27) 1.523(16) yes
C(26) H(34) 0.95 no
C(26) H(35) 0.95 no
C(27) H(36) 0.95 no
C(27) H(37) 0.95 no
C(27) H(38) 0.95 no
C(28) C(29) 1.525(13) yes
C(28) H(39) 0.95 no
C(28) H(40) 0.95 no
C(29) H(41) 0.95 no
C(29) H(42) 0.95 no
C(29) H(43) 0.95 no

loop_
_geom_contact_atom_site_label_1
_geom_contact_atom_site_label_2
_geom_contact_distance
_geom_contact_site_symmetry_2
_geom_contact_publ_flag
C(6) C(23) 3.444(11) 4_646 no
C(7) C(23) 3.559(13) 4_646 no
C(8) C(23) 3.599(13) 2_665 no
C(17) C(29) 3.592(18) 1_455 no

loop_
_geom_torsion_atom_site_label_1
_geom_torsion_atom_site_label_2
_geom_torsion_atom_site_label_3
_geom_torsion_atom_site_label_4
_geom_torsion
_geom_torsion_publ_flag
Pt P(1) C(24) C(25) 72.1(9) no
Pt P(1) C(26) C(27) -59.5(10) no
Pt P(1) C(28) C(29) -179.6(8) no
Pt P(2) C(18) C(19) 68.2(6) no
Pt P(2) C(20) C(21) -60.2(8) no
Pt P(2) C(22) C(23) 175.8(5) no
Pt C(1) C(2) C(3) 2.8(12) no
Cl Pt P(1) C(24) 55.1(4) no
Cl Pt P(1) C(26) -57.4(4) no
Cl Pt P(1) C(28) 179.6(4) no
Cl Pt P(2) C(18) 89.9(5) no
Cl Pt P(2) C(20) -26.3(6) no
Cl Pt P(2) C(22) -147.1(5) no
Cl Pt C(1) C(2) 81.2(7) no
P(1) Pt P(2) C(18) -107.4(3) no
P(1) Pt P(2) C(20) 136.4(4) no
P(1) Pt P(2) C(22) 15.6(3) no
P(1) Pt C(1) C(2) 55.6(16) no
P(2) Pt P(1) C(24) -121.6(4) no
P(2) Pt P(1) C(26) 125.9(4) no
P(2) Pt P(1) C(28) 2.9(4) no
P(2) Pt C(1) C(2) -102.8(7) no
C(1) Pt P(1) C(24) 80.7(13) no
C(1) Pt P(1) C(26) -31.7(14) no
C(1) Pt P(1) C(28) -154.7(13) no
C(1) Pt P(2) C(18) 68.6(4) no
C(1) Pt P(2) C(20) -47.6(4) no
C(1) Pt P(2) C(22) -168.4(4) no
C(1) C(2) C(3) C(4) -140.8(8) no
C(1) C(2) C(3) C(5) 157.8(8) no
C(2) C(3) C(4) C(5) -110.3(8) no
C(2) C(3) C(4) C(6) 64.9(15) no
C(2) C(3) C(5) C(4) 103.8(8) no
C(2) C(3) C(5) C(12) -75.2(14) no
C(3) C(4) C(5) C(12) 178.8(18) no
C(3) C(4) C(6) C(7) 16.3(17) no
C(3) C(4) C(6) C(11) -161.6(10) no
C(3) C(5) C(4) C(6) -173.7(19) no
C(3) C(5) C(12) C(13) 179.6(11) no
C(3) C(5) C(12) C(17) -1.8(17) no
C(4) C(3) C(5) C(12) -179.0(14) no
C(4) C(5) C(12) C(13) 1.5(23) no
C(4) C(5) C(12) C(17) -179.9(16) no
C(4) C(6) C(7) C(8) -178.0(8) no
C(4) C(6) C(11) C(10) 176.8(9) no
C(5) C(3) C(4) C(6) 175.2(15) no
C(5) C(4) C(6) C(7) -173.1(15) no
C(5) C(4) C(6) C(11) 9.0(23) no
C(5) C(12) C(13) C(14) -178.6(10) no
C(5) C(12) C(17) C(16) -179.5(10) no
C(6) C(4) C(5) C(12) 5.0(32) no
C(6) C(7) C(8) C(9) 1.1(15) no
C(6) C(11) C(10) C(9) 1.2(15) no
C(7) C(6) C(11) C(10) -1.2(13) no
C(7) C(8) C(9) C(10) -1.1(16) no
C(8) C(7) C(6) C(11) 0.0(13) no
C(8) C(9) C(10) C(11) 0.0(16) no
C(12) C(13) C(14) C(15) -3.9(19) no
C(12) C(17) C(16) C(15) 0.0(18) no
C(13) C(12) C(17) C(16) -0.8(16) no
C(13) C(14) C(15) C(16) 3.0(22) no
C(14) C(13) C(12) C(17) 2.7(15) no
C(14) C(15) C(16) C(17) -1.2(22) no
C(18) P(2) C(20) C(21) 176.3(8) no
C(18) P(2) C(22) C(23) -56.2(7) no
C(19) C(18) P(2) C(20) -168.5(6) no
C(19) C(18) P(2) C(22) -61.7(6) no
C(20) P(2) C(22) C(23) 49.5(7) no
C(21) C(20) P(2) C(22) 68.4(8) no
C(24) P(1) C(26) C(27) -179.5(9) no
C(24) P(1) C(28) C(29) -50.4(11) no
C(25) C(24) P(1) C(26) -170.5(9) no
C(25) C(24) P(1) C(28) -62.9(9) no
C(26) P(1) C(28) C(29) 55.0(11) no
C(27) C(26) P(1) C(28) 74.1(10) no
